data_2206619
loop_
_publ_author_name
'Lehmler, H.-J.'
'Parkin, S.'

_publ_section_title
;
 3,3',5,5'-Tetrabromo-4,4'-dihydroxybiphenyl
;
_journal_coeditor_code AT6026
_journal_issue 9
_journal_name_full 'Acta Crystallographica Section E'
_journal_page_first o2828
_journal_page_last o2830
_journal_paper_doi 10.1107/S160053680502458X
_journal_volume 61
_journal_year 2005
_chemical_formula_iupac 'C12 H6 Br4 O2'
_chemical_formula_moiety 'C12 H6 Br4 O2'
_chemical_formula_sum 'C12 H6 Br4 O2'
_chemical_formula_weight 501.77
_chemical_name_common
;
3,3',5,5'-Tetrabromo-4,4'-dihydroxybiphenyl
;
_chemical_name_systematic
;
3,3',5,5'-Tetrabromo-4,4'-dihydroxybiphenyl
;
_space_group_IT_number 5
_symmetry_cell_setting monoclinic
_symmetry_space_group_name_Hall 'C 2y'
_symmetry_space_group_name_H-M 'C 1 2 1'
_atom_sites_solution_hydrogens geom
_atom_sites_solution_primary direct
_atom_sites_solution_secondary difmap
_audit_creation_method SHELXL-97
_cell_angle_alpha 90.00
_cell_angle_beta 108.376(2)
_cell_angle_gamma 90.00
_cell_formula_units_Z 2
_cell_length_a 23.4583(9)
_cell_length_b 3.8928(2)
_cell_length_c 7.5495(3)
_cell_measurement_reflns_used 3354
_cell_measurement_temperature 90.0(2)
_cell_measurement_theta_max 27.48
_cell_measurement_theta_min 1.00
_cell_volume 654.25(5)
_computing_cell_refinement 'DENZO--SMN (Otwinowski & Minor, 1997)'
_computing_data_collection 'COLLECT (Nonius, 1998)'
_computing_data_reduction DENZO--SMN
_computing_molecular_graphics 'SHELXTL/PC (Sheldrick, 1994)'
_computing_publication_material
;
SHELX97-2 (Sheldrick, 1997) and local procedures
;
_computing_structure_refinement 'SHELXL97 (Sheldrick, 1997)'
_computing_structure_solution 'SHELXS97 (Sheldrick, 1997)'
_diffrn_ambient_temperature 90.0(2)
_diffrn_detector_area_resol_mean 18
_diffrn_measured_fraction_theta_full 0.998
_diffrn_measured_fraction_theta_max 0.998
_diffrn_measurement_device_type 'Nonius KappaCCD'
_diffrn_measurement_method '\w scans at fixed \c = 90\%'
_diffrn_radiation_monochromator graphite
_diffrn_radiation_source 'fine-focus sealed tube'
_diffrn_radiation_type MoK\a
_diffrn_radiation_wavelength 0.71073
_diffrn_reflns_av_R_equivalents 0.0370
_diffrn_reflns_av_sigmaI/netI 0.0458
_diffrn_reflns_limit_h_max 30
_diffrn_reflns_limit_h_min -27
_diffrn_reflns_limit_k_max 4
_diffrn_reflns_limit_k_min -5
_diffrn_reflns_limit_l_max 9
_diffrn_reflns_limit_l_min -9
_diffrn_reflns_number 3668
_diffrn_reflns_theta_full 27.42
_diffrn_reflns_theta_max 27.42
_diffrn_reflns_theta_min 1.83
_diffrn_standards_number 0
_exptl_absorpt_coefficient_mu 12.291
_exptl_absorpt_correction_T_max 0.541
_exptl_absorpt_correction_T_min 0.183
_exptl_absorpt_correction_type multi-scan
_exptl_absorpt_process_details '(SADABS; Sheldrick, 1997)'
_exptl_crystal_colour colourless
_exptl_crystal_density_diffrn 2.547
_exptl_crystal_density_method 'not measured'
_exptl_crystal_description 'flattened rod'
_exptl_crystal_F_000 468
_exptl_crystal_size_max 0.38
_exptl_crystal_size_mid 0.15
_exptl_crystal_size_min 0.05
_refine_diff_density_max 0.55
_refine_diff_density_min -0.56
_refine_ls_abs_structure_details 'Flack (1983), with 554 Freidel pairs'
_refine_ls_abs_structure_Flack 0.055(17)
_refine_ls_extinction_coef 0.0014(4)
_refine_ls_extinction_expression Fc^*^=kFc[1+0.001xFc^2^\l^3^/sin(2\q)]^-1/4^
_refine_ls_extinction_method SHELXL97
_refine_ls_goodness_of_fit_ref 1.07
_refine_ls_hydrogen_treatment constr
_refine_ls_matrix_type full
_refine_ls_number_parameters 84
_refine_ls_number_reflns 1403
_refine_ls_number_restraints 1
_refine_ls_restrained_S_all 1.07
_refine_ls_R_factor_all 0.024
_refine_ls_R_factor_gt 0.022
_refine_ls_shift/su_max 0.005
_refine_ls_shift/su_mean 0.001
_refine_ls_structure_factor_coef Fsqd
_refine_ls_weighting_details 'calc w = 1/[\s^2^(Fo^2^)+(0.0142P)^2^] where P = (Fo^2^+2Fc^2^)/3'
_refine_ls_weighting_scheme calc
_refine_ls_wR_factor_gt 0.047
_refine_ls_wR_factor_ref 0.048
_reflns_number_gt 1341
_reflns_number_total 1403
_reflns_threshold_expression I>2\s(I)
_cod_data_source_file at6026.cif
_cod_data_source_block I
_cod_original_cell_volume 654.26(5)
_cod_original_sg_symbol_H-M 'C 2'
_cod_database_code 2206619
_cod_database_fobs_code 2206619

loop_
_symmetry_equiv_pos_as_xyz
'x, y, z'
'-x, y, -z'
'x+1/2, y+1/2, z'
'-x+1/2, y+1/2, -z'

loop_
_atom_site_label
_atom_site_fract_x
_atom_site_fract_y
_atom_site_fract_z
_atom_site_U_iso_or_equiv
_atom_site_adp_type
_atom_site_calc_flag
_atom_site_refinement_flags
_atom_site_occupancy
_atom_site_type_symbol
O1 0.79585(10) 0.0368(7) 0.0480(3) 0.0136(6) Uani d . 1 O
H1 0.7755 -0.1217 -0.0177 0.020 Uiso calc R 1 H
Br1 0.800271(14) -0.27253(8) -0.32434(4) 0.01155(11) Uani d . 1 Br
Br2 0.882855(15) 0.35008(11) 0.38611(4) 0.01348(11) Uani d . 1 Br
C1 0.96912(15) 0.0543(9) 0.0062(5) 0.0120(8) Uani d . 1 C
C2 0.92158(15) -0.0757(8) -0.1405(5) 0.0105(8) Uani d . 1 C
H2 0.9287 -0.1587 -0.2500 0.013 Uiso calc R 1 H
C3 0.86460(15) -0.0841(9) -0.1271(4) 0.0095(8) Uani d . 1 C
C4 0.85181(14) 0.0389(9) 0.0304(5) 0.0089(7) Uani d . 1 C
C5 0.89905(15) 0.1718(9) 0.1743(4) 0.0113(8) Uani d . 1 C
C6 0.95698(14) 0.1774(9) 0.1646(4) 0.0101(8) Uani d . 1 C
H6 0.9888 0.2656 0.2663 0.012 Uiso calc R 1 H

loop_
_atom_site_aniso_label
_atom_site_aniso_U_11
_atom_site_aniso_U_22
_atom_site_aniso_U_33
_atom_site_aniso_U_12
_atom_site_aniso_U_13
_atom_site_aniso_U_23
O1 0.0103(12) 0.0165(16) 0.0151(13) -0.0001(11) 0.0053(10) -0.0023(11)
Br1 0.00859(17) 0.01384(18) 0.01063(17) -0.00060(15) 0.00076(12) -0.00128(15)
Br2 0.01527(19) 0.01576(19) 0.01113(18) -0.00011(14) 0.00664(14) -0.00244(14)
C1 0.0123(17) 0.0126(18) 0.0119(18) -0.0016(15) 0.0048(14) 0.0022(15)
C2 0.0129(17) 0.011(2) 0.0065(16) -0.0008(14) 0.0020(14) -0.0013(14)
C3 0.0095(16) 0.008(2) 0.0077(16) 0.0019(14) -0.0016(13) 0.0005(13)
C4 0.0055(16) 0.0096(19) 0.0129(16) 0.0023(14) 0.0048(13) 0.0037(13)
C5 0.0161(17) 0.012(2) 0.0067(15) -0.0002(15) 0.0048(13) 0.0000(14)
C6 0.0082(16) 0.009(2) 0.0130(17) -0.0008(14) 0.0039(13) -0.0005(15)

loop_
_atom_type_symbol
_atom_type_description
_atom_type_scat_dispersion_real
_atom_type_scat_dispersion_imag
_atom_type_scat_source
C C 0.0033 0.0016 'International Tables Vol C Tables 4.2.6.8 and 6.1.1.4'
H H 0.0000 0.0000 'International Tables Vol C Tables 4.2.6.8 and 6.1.1.4'
Br Br -0.2901 2.4595 'International Tables Vol C Tables 4.2.6.8 and 6.1.1.4'
O O 0.0106 0.0060 'International Tables Vol C Tables 4.2.6.8 and 6.1.1.4'

loop_
_geom_angle_atom_site_label_1
_geom_angle_atom_site_label_2
_geom_angle_atom_site_label_3
_geom_angle_site_symmetry_3
_geom_angle
C4 O1 H1 . 109.5
C2 C1 C6 . 118.4(3)
C2 C1 C1 2_755 120.2(4)
C6 C1 C1 2_755 121.4(4)
C3 C2 C1 . 120.3(3)
C3 C2 H2 . 119.9
C1 C2 H2 . 119.9
C2 C3 C4 . 121.9(3)
C2 C3 Br1 . 120.2(2)
C4 C3 Br1 . 117.9(3)
O1 C4 C5 . 118.9(3)
O1 C4 C3 . 123.6(3)
C5 C4 C3 . 117.5(3)
C6 C5 C4 . 121.4(3)
C6 C5 Br2 . 120.1(3)
C4 C5 Br2 . 118.5(3)
C5 C6 C1 . 120.5(3)
C5 C6 H6 . 119.7
C1 C6 H6 . 119.7

loop_
_geom_bond_atom_site_label_1
_geom_bond_atom_site_label_2
_geom_bond_site_symmetry_2
_geom_bond_distance
O1 C4 . 1.361(4)
O1 H1 . 0.8400
Br1 C3 . 1.902(3)
Br2 C5 . 1.888(3)
C1 C2 . 1.395(5)
C1 C6 . 1.398(4)
C1 C1 2_755 1.481(7)
C2 C3 . 1.372(5)
C2 H2 . 0.9500
C3 C4 . 1.399(5)
C4 C5 . 1.385(5)
C5 C6 . 1.384(4)
C6 H6 . 0.9500

loop_
_geom_torsion_atom_site_label_1
_geom_torsion_atom_site_label_2
_geom_torsion_atom_site_label_3
_geom_torsion_atom_site_label_4
_geom_torsion_site_symmetry_1
_geom_torsion
C6 C1 C2 C3 . -0.6(5)
C1 C1 C2 C3 2_755 178.3(3)
C1 C2 C3 C4 . 0.8(5)
C1 C2 C3 Br1 . -178.3(3)
C2 C3 C4 O1 . 179.6(3)
Br1 C3 C4 O1 . -1.4(5)
C2 C3 C4 C5 . 0.1(5)
Br1 C3 C4 C5 . 179.2(3)
O1 C4 C5 C6 . 179.4(3)
C3 C4 C5 C6 . -1.2(5)
O1 C4 C5 Br2 . -1.0(5)
C3 C4 C5 Br2 . 178.5(2)
C4 C5 C6 C1 . 1.3(5)
Br2 C5 C6 C1 . -178.3(3)
C2 C1 C6 C5 . -0.4(5)
C1 C1 C6 C5 2_755 -179.3(3)
